data_7159753
loop_
_publ_author_name
'Huo, Shou-Chih'
'Indurmuddam, Ranadheer Reddy'
'Hong, Bor-Cherng'
'Lu, Chuan-Fu'
'Chien, Su-Ying'

_publ_section_title
;
 The hamburger-shape photocatalyst: thioxanthone-based chiral
 [2.2]paracyclophane for enantioselective visible-light photocatalysis of
 3-methylquinoxalin-2(1<i>H</i>)-one and styrenes.
;
_journal_issue 47
_journal_name_full 'Organic &amp; biomolecular chemistry'
_journal_page_first 9330
_journal_page_last 9336
_journal_paper_doi 10.1039/d3ob01580g
_journal_volume 21
_journal_year 2023
_chemical_formula_sum 'C32 H23 N O4 S'
_chemical_formula_weight 517.57
_space_group_crystal_system orthorhombic
_space_group_IT_number 19
_space_group_name_Hall 'P 2ac 2ab'
_space_group_name_H-M_alt 'P 21 21 21'
_atom_sites_solution_hydrogens geom
_audit_creation_method SHELXL-2019/1
_audit_update_record
;
2023-07-10 deposited with the CCDC.	2023-11-21 downloaded from the CCDC.
;
_cell_angle_alpha 90
_cell_angle_beta 90
_cell_angle_gamma 90
_cell_formula_units_Z 4
_cell_length_a 10.9527(2)
_cell_length_b 12.7611(3)
_cell_length_c 17.1116(4)
_cell_measurement_reflns_used 14357
_cell_measurement_temperature 293(2)
_cell_measurement_theta_max 78.2920
_cell_measurement_theta_min 3.3540
_cell_volume 2391.66(9)
_computing_cell_refinement 'CrysAlisPro 1.171.39.46 (Rigaku OD, 2018)'
_computing_data_collection 'CrysAlisPro 1.171.39.46 (Rigaku OD, 2018)'
_computing_data_reduction 'CrysAlisPro 1.171.39.46 (Rigaku OD, 2018)'
_computing_structure_refinement 'SHELXL-2019/1 (Sheldrick, 2019)'
_diffrn_ambient_temperature 293(2)
_diffrn_detector_area_resol_mean 10.2496
_diffrn_measured_fraction_theta_full 1.000
_diffrn_measured_fraction_theta_max 1.000
_diffrn_measurement_device_type 'Xcalibur, Atlas, Gemini'
_diffrn_measurement_method '\w scans'
_diffrn_radiation_type CuK\a
_diffrn_radiation_wavelength 1.54178
_diffrn_reflns_av_R_equivalents 0.0712
_diffrn_reflns_av_unetI/netI 0.0467
_diffrn_reflns_Laue_measured_fraction_full 1.000
_diffrn_reflns_Laue_measured_fraction_max 1.000
_diffrn_reflns_limit_h_max 13
_diffrn_reflns_limit_h_min -13
_diffrn_reflns_limit_k_max 15
_diffrn_reflns_limit_k_min -15
_diffrn_reflns_limit_l_max 20
_diffrn_reflns_limit_l_min -20
_diffrn_reflns_number 22373
_diffrn_reflns_point_group_measured_fraction_full 1.000
_diffrn_reflns_point_group_measured_fraction_max 1.000
_diffrn_reflns_theta_full 67.679
_diffrn_reflns_theta_max 67.993
_diffrn_reflns_theta_min 4.322
_diffrn_source 'fine-focus sealed X-ray tube'
_exptl_absorpt_coefficient_mu 1.547
_exptl_absorpt_correction_T_max 1.00000
_exptl_absorpt_correction_T_min 0.49552
_exptl_absorpt_correction_type multi-scan
_exptl_absorpt_process_details
; 
CrysAlisPro 1.171.39.46 (Rigaku Oxford Diffraction, 2018) 
Empirical absorption correction using spherical harmonics, 
 implemented in SCALE3 ABSPACK scaling algorithm. 
;
_exptl_crystal_colour 'light yellow'
_exptl_crystal_density_diffrn 1.437
_exptl_crystal_description columnar
_exptl_crystal_F_000 1080
_exptl_crystal_size_max 0.400
_exptl_crystal_size_mid 0.300
_exptl_crystal_size_min 0.300
_refine_diff_density_max 0.313
_refine_diff_density_min -0.428
_refine_diff_density_rms 0.079
_refine_ls_abs_structure_details
; 
 Flack x determined using 1755 quotients [(I+)-(I-)]/[(I+)+(I-)] 
 (Parsons, Flack and Wagner, Acta Cryst. B69 (2013) 249-259). 
;
_refine_ls_abs_structure_Flack 0.024(11)
_refine_ls_extinction_coef 0.0022(5)
_refine_ls_extinction_expression Fc^*^=kFc[1+0.001xFc^2^\l^3^/sin(2\q)]^-1/4^
_refine_ls_extinction_method 'SHELXL-2019/1 (Sheldrick 2019)'
_refine_ls_goodness_of_fit_ref 1.058
_refine_ls_hydrogen_treatment constr
_refine_ls_matrix_type full
_refine_ls_number_parameters 345
_refine_ls_number_reflns 4354
_refine_ls_number_restraints 0
_refine_ls_restrained_S_all 1.058
_refine_ls_R_factor_all 0.0567
_refine_ls_R_factor_gt 0.0552
_refine_ls_shift/su_max 0.000
_refine_ls_shift/su_mean 0.000
_refine_ls_structure_factor_coef Fsqd
_refine_ls_weighting_details 'w=1/[\s^2^(Fo^2^)+(0.1057P)^2^+0.1736P] where P=(Fo^2^+2Fc^2^)/3'
_refine_ls_weighting_scheme calc
_refine_ls_wR_factor_gt 0.1351
_refine_ls_wR_factor_ref 0.1364
_reflns_Friedel_coverage 0.758
_reflns_Friedel_fraction_full 1.000
_reflns_Friedel_fraction_max 1.000
_reflns_number_gt 4226
_reflns_number_total 4354
_reflns_threshold_expression 'I > 2\s(I)'
_cod_data_source_file d3ob01580g2.cif
_cod_data_source_block ic21653
_cod_database_code 7159753
_shelx_shelxl_version_number 2019/1
_shelx_space_group_comment
; 
The symmetry employed for this shelxl refinement is uniquely defined 
by the following loop, which should always be used as a source of 
symmetry information in preference to the above space-group names. 
They are only intended as comments. 
;

loop_
_space_group_symop_operation_xyz
'x, y, z'
'-x+1/2, -y, z+1/2'
'-x, y+1/2, -z+1/2'
'x+1/2, -y+1/2, -z'

loop_
_atom_site_label
_atom_site_type_symbol
_atom_site_fract_x
_atom_site_fract_y
_atom_site_fract_z
_atom_site_U_iso_or_equiv
_atom_site_adp_type
_atom_site_occupancy
_atom_site_site_symmetry_order
_atom_site_calc_flag
_atom_site_refinement_flags_posn
_atom_site_refinement_flags_adp
_atom_site_refinement_flags_occupancy
_atom_site_disorder_assembly
_atom_site_disorder_group
S1 S 0.59215(8) 0.87660(6) 0.65198(5) 0.0390(2) Uani 1 1 d . . . . .
O1 O -0.0303(3) 0.5548(2) 0.68404(18) 0.0564(7) Uani 1 1 d . . . . .
O2 O 0.0072(3) 0.7272(2) 0.68092(15) 0.0473(6) Uani 1 1 d . . . . .
O3 O 0.2200(2) 0.78859(18) 0.81868(13) 0.0356(5) Uani 1 1 d . . . . .
O4 O 0.6106(3) 0.5303(2) 0.64303(16) 0.0504(7) Uani 1 1 d . . . . .
N1 N 0.2341(3) 0.6120(2) 0.81523(16) 0.0364(6) Uani 1 1 d . . . . .
C1 C -0.1974(3) 0.5900(3) 0.8137(2) 0.0406(7) Uani 1 1 d . . . . .
C2 C -0.1463(3) 0.6695(3) 0.76743(19) 0.0388(7) Uani 1 1 d . . . . .
C3 C -0.1735(3) 0.7742(3) 0.7831(2) 0.0416(8) Uani 1 1 d . . . . .
H3 H -0.136902 0.826364 0.753303 0.050 Uiso 1 1 calc R U . . .
C4 C -0.2547(3) 0.8024(3) 0.8425(2) 0.0450(8) Uani 1 1 d . . . . .
C5 C -0.3268(3) 0.7220(4) 0.8740(2) 0.0489(9) Uani 1 1 d . . . . .
H5 H -0.394723 0.738480 0.904273 0.059 Uiso 1 1 calc R U . . .
C6 C -0.2970(3) 0.6181(3) 0.8602(2) 0.0459(8) Uani 1 1 d . . . . .
H6 H -0.344659 0.565666 0.882382 0.055 Uiso 1 1 calc R U . . .
C7 C -0.1344(3) 0.4875(3) 0.8304(2) 0.0442(8) Uani 1 1 d . . . . .
H7A H -0.125016 0.448819 0.781976 0.053 Uiso 1 1 calc R U . . .
H7B H -0.185056 0.445994 0.865135 0.053 Uiso 1 1 calc R U . . .
C8 C -0.0041(3) 0.5032(3) 0.8693(2) 0.0444(8) Uani 1 1 d . . . . .
H8A H 0.012961 0.444597 0.903629 0.053 Uiso 1 1 calc R U . . .
H8B H 0.057720 0.504042 0.828675 0.053 Uiso 1 1 calc R U . . .
C9 C 0.0029(3) 0.6043(3) 0.9156(2) 0.0380(7) Uani 1 1 d . . . . .
C10 C 0.0656(3) 0.6959(3) 0.89097(17) 0.0342(7) Uani 1 1 d . . . . .
C11 C 0.0219(3) 0.7952(3) 0.91198(19) 0.0389(7) Uani 1 1 d . . . . .
H11 H 0.061917 0.854643 0.893822 0.047 Uiso 1 1 calc R U . . .
C12 C -0.0807(4) 0.8063(3) 0.9597(2) 0.0441(8) Uani 1 1 d . . . . .
C13 C -0.1196(3) 0.7167(4) 0.9991(2) 0.0471(8) Uani 1 1 d . . . . .
H13 H -0.174287 0.723169 1.040363 0.057 Uiso 1 1 calc R U . . .
C14 C -0.0782(3) 0.6182(3) 0.9776(2) 0.0461(8) Uani 1 1 d . . . . .
H14 H -0.105139 0.559842 1.005284 0.055 Uiso 1 1 calc R U . . .
C15 C -0.1590(4) 0.9032(3) 0.9570(2) 0.0539(10) Uani 1 1 d . . . . .
H15A H -0.106766 0.964505 0.958381 0.065 Uiso 1 1 calc R U . . .
H15B H -0.210658 0.904900 1.003013 0.065 Uiso 1 1 calc R U . . .
C16 C -0.2431(4) 0.9086(3) 0.8808(3) 0.0557(10) Uani 1 1 d . . . . .
H16A H -0.323583 0.933845 0.895136 0.067 Uiso 1 1 calc R U . . .
H16B H -0.208100 0.957779 0.843854 0.067 Uiso 1 1 calc R U . . .
C17 C -0.0519(3) 0.6421(3) 0.70801(19) 0.0387(7) Uani 1 1 d . . . . .
C18 C 0.0997(4) 0.7066(3) 0.6233(2) 0.0491(8) Uani 1 1 d . . . . .
H18A H 0.162324 0.663481 0.645751 0.074 Uiso 1 1 calc R U . . .
H18B H 0.134690 0.771644 0.606080 0.074 Uiso 1 1 calc R U . . .
H18C H 0.063858 0.671020 0.579498 0.074 Uiso 1 1 calc R U . . .
C19 C 0.1731(3) 0.6921(2) 0.83986(18) 0.0331(6) Uani 1 1 d . . . . .
C20 C 0.3306(3) 0.6556(2) 0.77210(18) 0.0328(6) Uani 1 1 d . . . . .
C21 C 0.4232(3) 0.6103(2) 0.72904(19) 0.0353(7) Uani 1 1 d . . . . .
H21 H 0.430757 0.537803 0.725714 0.042 Uiso 1 1 calc R U . . .
C22 C 0.5060(3) 0.6769(3) 0.69027(17) 0.0331(6) Uani 1 1 d . . . . .
C23 C 0.6021(3) 0.6246(3) 0.64331(18) 0.0373(7) Uani 1 1 d . . . . .
C24 C 0.6857(3) 0.6891(3) 0.59460(18) 0.0375(7) Uani 1 1 d . . . . .
C25 C 0.7682(3) 0.6350(3) 0.5458(2) 0.0448(8) Uani 1 1 d . . . . .
H25 H 0.769910 0.562151 0.546206 0.054 Uiso 1 1 calc R U . . .
C26 C 0.8467(4) 0.6899(4) 0.4973(2) 0.0549(11) Uani 1 1 d . . . . .
H26 H 0.899154 0.653976 0.464022 0.066 Uiso 1 1 calc R U . . .
C27 C 0.8468(4) 0.7976(4) 0.4983(2) 0.0532(10) Uani 1 1 d . . . . .
H27 H 0.900145 0.833909 0.465787 0.064 Uiso 1 1 calc R U . . .
C28 C 0.7687(3) 0.8534(3) 0.5471(2) 0.0464(9) Uani 1 1 d . . . . .
H28 H 0.770789 0.926267 0.548291 0.056 Uiso 1 1 calc R U . . .
C29 C 0.6866(3) 0.7977(3) 0.59454(18) 0.0374(7) Uani 1 1 d . . . . .
C30 C 0.4943(3) 0.7862(3) 0.69646(17) 0.0332(6) Uani 1 1 d . . . . .
C31 C 0.4001(3) 0.8330(3) 0.73980(18) 0.0354(6) Uani 1 1 d . . . . .
H31 H 0.391862 0.905350 0.744036 0.042 Uiso 1 1 calc R U . . .
C32 C 0.3212(3) 0.7646(3) 0.77546(17) 0.0320(6) Uani 1 1 d . . . . .

loop_
_atom_site_aniso_label
_atom_site_aniso_U_11
_atom_site_aniso_U_22
_atom_site_aniso_U_33
_atom_site_aniso_U_23
_atom_site_aniso_U_13
_atom_site_aniso_U_12
S1 0.0362(4) 0.0391(4) 0.0418(4) 0.0041(3) 0.0023(3) -0.0053(3)
O1 0.0650(17) 0.0456(14) 0.0586(16) -0.0036(12) 0.0184(14) 0.0007(13)
O2 0.0507(14) 0.0461(14) 0.0451(13) -0.0014(11) 0.0153(11) -0.0014(11)
O3 0.0314(10) 0.0360(11) 0.0392(11) -0.0014(9) 0.0042(9) 0.0000(9)
O4 0.0501(15) 0.0439(14) 0.0573(15) -0.0013(11) 0.0153(12) 0.0027(11)
N1 0.0312(12) 0.0382(13) 0.0397(13) 0.0064(10) 0.0028(11) -0.0010(11)
C1 0.0344(16) 0.0486(18) 0.0387(16) 0.0016(14) -0.0051(13) -0.0034(14)
C2 0.0351(16) 0.0494(18) 0.0320(15) 0.0027(13) -0.0047(13) 0.0035(14)
C3 0.0352(16) 0.053(2) 0.0370(15) 0.0087(14) -0.0017(13) 0.0076(14)
C4 0.0382(16) 0.056(2) 0.0407(16) 0.0070(16) 0.0016(14) 0.0138(15)
C5 0.0316(16) 0.074(3) 0.0417(17) 0.0056(18) 0.0011(13) 0.0072(17)
C6 0.0311(16) 0.061(2) 0.0452(18) 0.0066(15) -0.0006(13) -0.0008(15)
C7 0.0380(17) 0.0433(18) 0.0513(19) 0.0051(15) 0.0017(14) -0.0080(14)
C8 0.0329(16) 0.0391(17) 0.061(2) 0.0135(15) 0.0003(15) -0.0001(13)
C9 0.0307(14) 0.0458(18) 0.0374(15) 0.0128(13) -0.0042(13) 0.0004(13)
C10 0.0282(15) 0.0448(17) 0.0296(14) 0.0028(12) -0.0027(11) 0.0001(13)
C11 0.0334(16) 0.0483(18) 0.0349(15) -0.0012(14) 0.0019(12) -0.0025(14)
C12 0.0404(17) 0.057(2) 0.0351(15) -0.0066(14) 0.0049(14) 0.0023(16)
C13 0.0403(17) 0.071(2) 0.0300(15) 0.0019(15) 0.0044(13) -0.0007(17)
C14 0.0372(17) 0.065(2) 0.0364(17) 0.0146(15) 0.0005(13) -0.0039(17)
C15 0.054(2) 0.054(2) 0.054(2) -0.0105(17) 0.0164(18) 0.0043(18)
C16 0.056(2) 0.055(2) 0.056(2) 0.0058(18) 0.0136(19) 0.0183(18)
C17 0.0389(16) 0.0441(18) 0.0331(14) 0.0020(13) -0.0010(13) 0.0004(13)
C18 0.0473(19) 0.056(2) 0.0441(17) -0.0023(16) 0.0125(16) 0.0008(18)
C19 0.0314(14) 0.0383(15) 0.0297(13) 0.0058(12) -0.0028(12) -0.0024(12)
C20 0.0312(14) 0.0344(15) 0.0329(14) 0.0031(11) -0.0007(12) -0.0022(12)
C21 0.0339(15) 0.0341(14) 0.0379(15) -0.0010(11) -0.0003(12) -0.0008(12)
C22 0.0295(14) 0.0428(16) 0.0270(13) -0.0016(11) -0.0022(12) 0.0004(12)
C23 0.0362(16) 0.0401(16) 0.0357(16) -0.0049(12) 0.0013(13) -0.0014(13)
C24 0.0306(15) 0.0568(19) 0.0252(13) -0.0007(13) -0.0025(11) -0.0035(14)
C25 0.0375(16) 0.062(2) 0.0347(16) -0.0090(15) 0.0010(13) -0.0031(16)
C26 0.0368(19) 0.091(3) 0.0370(18) -0.0067(19) 0.0066(15) -0.0073(19)
C27 0.0375(19) 0.082(3) 0.0402(18) 0.0067(18) 0.0051(15) -0.0080(19)
C28 0.0378(17) 0.063(2) 0.0387(16) 0.0112(16) -0.0026(14) -0.0079(16)
C29 0.0294(14) 0.0555(19) 0.0273(13) 0.0050(13) -0.0037(11) -0.0049(14)
C30 0.0311(14) 0.0388(15) 0.0298(14) 0.0024(11) -0.0033(11) -0.0035(12)
C31 0.0345(15) 0.0341(14) 0.0376(15) 0.0018(11) 0.0002(13) -0.0012(12)
C32 0.0281(13) 0.0366(15) 0.0313(13) 0.0005(11) 0.0015(11) -0.0005(12)

loop_
_atom_type_symbol
_atom_type_description
_atom_type_scat_dispersion_real
_atom_type_scat_dispersion_imag
_atom_type_scat_source
C C 0.0181 0.0091 'International Tables Vol C Tables 4.2.6.8 and 6.1.1.4'
H H 0.0000 0.0000 'International Tables Vol C Tables 4.2.6.8 and 6.1.1.4'
N N 0.0311 0.0180 'International Tables Vol C Tables 4.2.6.8 and 6.1.1.4'
O O 0.0492 0.0322 'International Tables Vol C Tables 4.2.6.8 and 6.1.1.4'
S S 0.3331 0.5567 'International Tables Vol C Tables 4.2.6.8 and 6.1.1.4'

loop_
_geom_angle_atom_site_label_1
_geom_angle_atom_site_label_2
_geom_angle_atom_site_label_3
_geom_angle
_geom_angle_site_symmetry_1
_geom_angle_site_symmetry_3
_geom_angle_publ_flag
C29 S1 C30 103.14(17) . . ?
C17 O2 C18 115.3(3) . . ?
C32 O3 C19 104.1(2) . . ?
C19 N1 C20 104.4(3) . . ?
C6 C1 C2 116.6(3) . . ?
C6 C1 C7 118.2(3) . . ?
C2 C1 C7 123.5(3) . . ?
C3 C2 C1 119.9(3) . . ?
C3 C2 C17 120.2(3) . . ?
C1 C2 C17 119.5(3) . . ?
C2 C3 C4 121.5(3) . . ?
C3 C4 C5 116.7(4) . . ?
C3 C4 C16 119.6(4) . . ?
C5 C4 C16 122.5(3) . . ?
C6 C5 C4 120.1(3) . . ?
C5 C6 C1 121.8(4) . . ?
C1 C7 C8 112.4(3) . . ?
C9 C8 C7 111.9(3) . . ?
C14 C9 C10 115.4(3) . . ?
C14 C9 C8 118.2(3) . . ?
C10 C9 C8 124.8(3) . . ?
C11 C10 C9 120.3(3) . . ?
C11 C10 C19 117.2(3) . . ?
C9 C10 C19 122.5(3) . . ?
C12 C11 C10 121.1(3) . . ?
C13 C12 C11 116.4(4) . . ?
C13 C12 C15 121.0(4) . . ?
C11 C12 C15 121.6(4) . . ?
C14 C13 C12 121.1(3) . . ?
C13 C14 C9 121.6(3) . . ?
C12 C15 C16 112.9(3) . . ?
C4 C16 C15 111.3(3) . . ?
O1 C17 O2 122.2(3) . . ?
O1 C17 C2 125.6(4) . . ?
O2 C17 C2 112.3(3) . . ?
N1 C19 O3 115.3(3) . . ?
N1 C19 C10 129.5(3) . . ?
O3 C19 C10 115.1(3) . . ?
C21 C20 C32 119.6(3) . . ?
C21 C20 N1 131.9(3) . . ?
C32 C20 N1 108.5(3) . . ?
C20 C21 C22 118.1(3) . . ?
C30 C22 C21 120.3(3) . . ?
C30 C22 C23 123.5(3) . . ?
C21 C22 C23 116.2(3) . . ?
O4 C23 C22 120.3(3) . . ?
O4 C23 C24 120.2(3) . . ?
C22 C23 C24 119.5(3) . . ?
C29 C24 C25 119.0(3) . . ?
C29 C24 C23 123.9(3) . . ?
C25 C24 C23 117.1(3) . . ?
C26 C25 C24 120.3(4) . . ?
C27 C26 C25 119.9(4) . . ?
C26 C27 C28 121.2(4) . . ?
C27 C28 C29 118.8(4) . . ?
C24 C29 C28 120.8(4) . . ?
C24 C29 S1 124.9(3) . . ?
C28 C29 S1 114.3(3) . . ?
C31 C30 C22 122.0(3) . . ?
C31 C30 S1 113.5(3) . . ?
C22 C30 S1 124.5(3) . . ?
C32 C31 C30 115.3(3) . . ?
O3 C32 C31 127.5(3) . . ?
O3 C32 C20 107.8(3) . . ?
C31 C32 C20 124.7(3) . . ?

loop_
_geom_bond_atom_site_label_1
_geom_bond_atom_site_label_2
_geom_bond_distance
_geom_bond_site_symmetry_2
_geom_bond_publ_flag
S1 C29 1.746(4) . ?
S1 C30 1.749(3) . ?
O1 C17 1.211(5) . ?
O2 C17 1.346(5) . ?
O2 C18 1.439(4) . ?
O3 C32 1.367(4) . ?
O3 C19 1.383(4) . ?
O4 C23 1.208(5) . ?
N1 C19 1.291(4) . ?
N1 C20 1.404(4) . ?
C1 C6 1.396(5) . ?
C1 C2 1.404(5) . ?
C1 C7 1.507(5) . ?
C2 C3 1.395(5) . ?
C2 C17 1.492(5) . ?
C3 C4 1.398(5) . ?
C4 C5 1.402(6) . ?
C4 C16 1.510(6) . ?
C5 C6 1.386(6) . ?
C7 C8 1.587(5) . ?
C8 C9 1.516(5) . ?
C9 C14 1.396(5) . ?
C9 C10 1.419(5) . ?
C10 C11 1.401(5) . ?
C10 C19 1.468(4) . ?
C11 C12 1.397(5) . ?
C12 C13 1.393(6) . ?
C12 C15 1.505(5) . ?
C13 C14 1.387(6) . ?
C15 C16 1.598(6) . ?
C20 C21 1.381(5) . ?
C20 C32 1.396(4) . ?
C21 C22 1.409(5) . ?
C22 C30 1.405(5) . ?
C22 C23 1.483(4) . ?
C23 C24 1.486(5) . ?
C24 C29 1.385(5) . ?
C24 C25 1.411(5) . ?
C25 C26 1.385(6) . ?
C26 C27 1.375(7) . ?
C27 C28 1.391(6) . ?
C28 C29 1.405(5) . ?
C30 C31 1.404(5) . ?
C31 C32 1.372(5) . ?
